data_2239948
loop_
_publ_author_name
'Kamaraj, A.'
'Ranjith, S.'
'Rajkumar, R.'
'Mohanraj, G.'
'Krishnasamy, K.'

_publ_section_title
;
 Crystal structure of
 1-cyclopropanecarbonyl-3-methyl-2,6-di-<i>p</i>-tolylpiperidin-4-one
;
_journal_coeditor_code SU2765
_journal_issue 9
_journal_name_full 'Acta Crystallographica Section E'
_journal_page_first o1056
_journal_page_last o1057
_journal_paper_doi 10.1107/S1600536814018546
_journal_volume 70
_journal_year 2014
_chemical_formula_iupac 'C24 H27 N O2'
_chemical_formula_moiety 'C24 H27 N O2'
_chemical_formula_sum 'C24 H27 N O2'
_chemical_formula_weight 361.47
_chemical_name_systematic
;
1-Cyclopropanecarbonyl-3-methyl-2,6-di-<i>p</i>-tolylpiperidin-4-one
;
_space_group_IT_number 2
_symmetry_cell_setting triclinic
_symmetry_space_group_name_Hall '-P 1'
_symmetry_space_group_name_H-M 'P -1'
_atom_sites_solution_hydrogens geom
_atom_sites_solution_primary direct
_atom_sites_solution_secondary difmap
_audit_creation_method SHELXL-97
_cell_angle_alpha 80.265(15)
_cell_angle_beta 86.064(17)
_cell_angle_gamma 89.877(18)
_cell_formula_units_Z 4
_cell_length_a 10.494(3)
_cell_length_b 11.464(2)
_cell_length_c 17.425(3)
_cell_measurement_reflns_used 7267
_cell_measurement_temperature 293(2)
_cell_measurement_theta_max 25
_cell_measurement_theta_min 2.7
_cell_volume 2061.1(8)
_computing_cell_refinement 'SAINT (Bruker, 2008)'
_computing_data_collection 'APEX2 (Bruker, 2008)'
_computing_data_reduction 'SAINT (Bruker, 2008)'
_computing_molecular_graphics 'ORTEP-3 for Windows (Farrugia, 2012)'
_computing_publication_material 'SHELXL97 (Sheldrick, 2008) and  PLATON  (Spek, 2009)'
_computing_structure_refinement 'SHELXL97 (Sheldrick, 2008)'
_computing_structure_solution 'SHELXS97 (Sheldrick, 2008)'
_diffrn_ambient_temperature 293(2)
_diffrn_measured_fraction_theta_full 0.999
_diffrn_measured_fraction_theta_max 0.999
_diffrn_measurement_device_type 'Bruker APEXII CCD area-detector'
_diffrn_measurement_method '\w and \f scans '
_diffrn_radiation_monochromator graphite
_diffrn_radiation_source 'fine-focus sealed tube'
_diffrn_radiation_type MoK\a
_diffrn_radiation_wavelength 0.71073
_diffrn_reflns_av_R_equivalents 0.0316
_diffrn_reflns_av_sigmaI/netI 0.0605
_diffrn_reflns_limit_h_max 12
_diffrn_reflns_limit_h_min -11
_diffrn_reflns_limit_k_max 13
_diffrn_reflns_limit_k_min -11
_diffrn_reflns_limit_l_max 20
_diffrn_reflns_limit_l_min -20
_diffrn_reflns_number 13683
_diffrn_reflns_theta_full 25.00
_diffrn_reflns_theta_max 25.00
_diffrn_reflns_theta_min 2.67
_exptl_absorpt_coefficient_mu 0.073
_exptl_absorpt_correction_T_max 0.986
_exptl_absorpt_correction_T_min 0.982
_exptl_absorpt_correction_type multi-scan
_exptl_absorpt_process_details '(SADABS; Sheldrick, 1996)'
_exptl_crystal_colour 'white crystalline'
_exptl_crystal_density_diffrn 1.165
_exptl_crystal_density_method 'not measured'
_exptl_crystal_description Block
_exptl_crystal_F_000 776
_exptl_crystal_size_max 0.25
_exptl_crystal_size_mid 0.22
_exptl_crystal_size_min 0.19
_refine_diff_density_max 0.162
_refine_diff_density_min -0.135
_refine_ls_extinction_method none
_refine_ls_goodness_of_fit_ref 0.946
_refine_ls_hydrogen_treatment constr
_refine_ls_matrix_type full
_refine_ls_number_parameters 493
_refine_ls_number_reflns 7276
_refine_ls_number_restraints 0
_refine_ls_restrained_S_all 0.946
_refine_ls_R_factor_all 0.1056
_refine_ls_R_factor_gt 0.0544
_refine_ls_shift/su_max 0.011
_refine_ls_shift/su_mean 0.000
_refine_ls_structure_factor_coef Fsqd
_refine_ls_weighting_details 'calc w=1/[\s^2^(Fo^2^)+(0.0688P)^2^] where P=(Fo^2^+2Fc^2^)/3'
_refine_ls_weighting_scheme calc
_refine_ls_wR_factor_gt 0.1234
_refine_ls_wR_factor_ref 0.1561
_reflns_number_gt 4028
_reflns_number_total 7267
_reflns_threshold_expression >2\s(I)
_cod_data_source_file su2765sup1.cif
_cod_data_source_block I
_cod_original_cell_volume 2061.1(7)
_cod_database_code 2239948
_cod_database_fobs_code 2239948

loop_
_symmetry_equiv_pos_as_xyz
'x, y, z'
'-x, -y, -z'

loop_
_atom_site_type_symbol
_atom_site_label
_atom_site_fract_x
_atom_site_fract_y
_atom_site_fract_z
_atom_site_U_iso_or_equiv
_atom_site_adp_type
_atom_site_calc_flag
_atom_site_refinement_flags
_atom_site_occupancy
_atom_site_symmetry_multiplicity
C C1A 0.2419(2) 0.2299(2) 0.33693(13) 0.0591(6) Uani d . 1 1
H H1A 0.2913 0.3040 0.3274 0.071 Uiso calc R 1 1
C C1B 0.7385(2) 0.3525(2) 0.34051(14) 0.0598(6) Uani d . 1 1
H H1B 0.7873 0.2822 0.3321 0.072 Uiso calc R 1 1
C C2A 0.1458(2) 0.2385(2) 0.40535(15) 0.0755(8) Uani d . 1 1
H H2A1 0.1897 0.2236 0.4532 0.091 Uiso calc R 1 1
H H2A2 0.1137 0.3188 0.3996 0.091 Uiso calc R 1 1
C C2B 0.6410(2) 0.3116(2) 0.40856(15) 0.0755(8) Uani d . 1 1
H H2B1 0.6082 0.2344 0.4035 0.091 Uiso calc R 1 1
H H2B2 0.6840 0.3025 0.4567 0.091 Uiso calc R 1 1
C C3A 0.0349(3) 0.1549(2) 0.41292(14) 0.0699(8) Uani d . 1 1
C C3B 0.5316(3) 0.3931(3) 0.41428(15) 0.0722(8) Uani d . 1 1
C C4A 0.0335(2) 0.0760(2) 0.35270(13) 0.0553(6) Uani d . 1 1
H H4A 0.1021 0.0185 0.3630 0.066 Uiso calc R 1 1
C C4B 0.5318(2) 0.5027(2) 0.35287(13) 0.0563(6) Uani d . 1 1
H H4B 0.6010 0.5542 0.3628 0.068 Uiso calc R 1 1
C C5A 0.06279(19) 0.14576(18) 0.27003(12) 0.0459(5) Uani d . 1 1
H H5A -0.0128 0.1929 0.2559 0.055 Uiso calc R 1 1
C C5B 0.56099(18) 0.47286(19) 0.27085(12) 0.0475(5) Uani d . 1 1
H H5B 0.4848 0.4340 0.2570 0.057 Uiso calc R 1 1
C C6A -0.0910(2) 0.0064(2) 0.35850(16) 0.0757(8) Uani d . 1 1
H H6A1 -0.1070 -0.0359 0.4107 0.114 Uiso calc R 1 1
H H6A2 -0.0847 -0.0487 0.3227 0.114 Uiso calc R 1 1
H H6A3 -0.1599 0.0599 0.3458 0.114 Uiso calc R 1 1
C C6B 0.4085(2) 0.5713(3) 0.35773(16) 0.0816(9) Uani d . 1 1
H H6B1 0.3384 0.5233 0.3482 0.122 Uiso calc R 1 1
H H6B2 0.4142 0.6421 0.3193 0.122 Uiso calc R 1 1
H H6B3 0.3950 0.5919 0.4088 0.122 Uiso calc R 1 1
C C7A 0.3389(2) 0.1305(2) 0.34870(14) 0.0571(6) Uani d . 1 1
C C7B 0.8357(2) 0.4449(2) 0.35131(13) 0.0555(6) Uani d . 1 1
C C8A 0.4362(2) 0.1284(2) 0.29136(15) 0.0654(7) Uani d . 1 1
H H8A 0.4416 0.1877 0.2477 0.078 Uiso calc R 1 1
C C8B 0.9348(2) 0.4739(2) 0.29481(14) 0.0619(7) Uani d . 1 1
H H8B 0.9410 0.4348 0.2521 0.074 Uiso calc R 1 1
C C9A 0.5255(2) 0.0395(2) 0.29806(17) 0.0743(8) Uani d . 1 1
H H9A 0.5906 0.0411 0.2589 0.089 Uiso calc R 1 1
C C9B 1.0245(2) 0.5594(2) 0.30002(16) 0.0679(7) Uani d . 1 1
H H9B 1.0901 0.5764 0.2610 0.082 Uiso calc R 1 1
C C10A 0.5215(2) -0.0512(2) 0.36060(18) 0.0731(8) Uani d . 1 1
C C10B 1.0187(2) 0.6200(2) 0.36181(17) 0.0679(7) Uani d . 1 1
C C11A 0.4260(3) -0.0472(3) 0.41769(17) 0.0862(9) Uani d . 1 1
H H11A 0.4210 -0.1066 0.4614 0.103 Uiso calc R 1 1
C C11B 0.9221(3) 0.5888(3) 0.41889(16) 0.0809(8) Uani d . 1 1
H H11B 0.9166 0.6267 0.4621 0.097 Uiso calc R 1 1
C C12A 0.3370(3) 0.0417(3) 0.41257(15) 0.0783(8) Uani d . 1 1
H H12A 0.2745 0.0416 0.4531 0.094 Uiso calc R 1 1
C C12B 0.8330(2) 0.5025(3) 0.41386(15) 0.0769(8) Uani d . 1 1
H H12B 0.7696 0.4833 0.4540 0.092 Uiso calc R 1 1
C C13A 0.6162(3) -0.1515(3) 0.3662(2) 0.1086(11) Uani d . 1 1
H H13A 0.5824 -0.2152 0.3441 0.163 Uiso calc R 1 1
H H13B 0.6309 -0.1791 0.4200 0.163 Uiso calc R 1 1
H H13C 0.6952 -0.1239 0.3380 0.163 Uiso calc R 1 1
C C13B 1.1129(2) 0.7172(3) 0.3665(2) 0.0964(10) Uani d . 1 1
H H13D 1.0715 0.7924 0.3563 0.145 Uiso calc R 1 1
H H13E 1.1832 0.7150 0.3285 0.145 Uiso calc R 1 1
H H13F 1.1440 0.7060 0.4178 0.145 Uiso calc R 1 1
C C14A 0.1987(2) 0.3155(2) 0.20440(14) 0.0529(6) Uani d . 1 1
C C14B 0.6965(2) 0.3324(2) 0.20803(14) 0.0531(6) Uani d . 1 1
C C15A 0.1157(2) 0.3300(2) 0.13864(14) 0.0601(6) Uani d . 1 1
H H15A 0.0375 0.2817 0.1455 0.072 Uiso calc R 1 1
C C15B 0.6111(2) 0.3498(2) 0.14333(13) 0.0573(6) Uani d . 1 1
H H15B 0.5313 0.3920 0.1514 0.069 Uiso calc R 1 1
C C16A 0.1098(3) 0.4497(2) 0.09105(16) 0.0867(9) Uani d . 1 1
H H16A 0.0288 0.4746 0.0704 0.104 Uiso calc R 1 1
H H16B 0.1598 0.5123 0.1060 0.104 Uiso calc R 1 1
C C16B 0.6711(3) 0.3653(3) 0.06201(15) 0.0875(9) Uani d . 1 1
H H16C 0.6293 0.4175 0.0218 0.105 Uiso calc R 1 1
H H16D 0.7636 0.3660 0.0553 0.105 Uiso calc R 1 1
C C17A 0.1782(3) 0.3580(3) 0.05831(16) 0.0987(10) Uani d . 1 1
H H17A 0.2707 0.3633 0.0529 0.118 Uiso calc R 1 1
H H17B 0.1397 0.3256 0.0173 0.118 Uiso calc R 1 1
C C17B 0.6075(3) 0.2534(2) 0.09552(15) 0.0814(8) Uani d . 1 1
H H17C 0.6608 0.1849 0.1096 0.098 Uiso calc R 1 1
H H17D 0.5264 0.2363 0.0760 0.098 Uiso calc R 1 1
C C18A 0.08307(19) 0.06132(18) 0.21231(13) 0.0464(5) Uani d . 1 1
C C18B 0.58476(18) 0.58418(18) 0.21128(13) 0.0464(5) Uani d . 1 1
C C19A -0.0090(2) 0.0473(2) 0.16252(14) 0.0565(6) Uani d . 1 1
H H19A -0.0820 0.0934 0.1621 0.068 Uiso calc R 1 1
C C19B 0.4943(2) 0.6257(2) 0.16086(14) 0.0593(6) Uani d . 1 1
H H19B 0.4181 0.5838 0.1626 0.071 Uiso calc R 1 1
C C20A 0.0054(2) -0.0349(2) 0.11287(14) 0.0651(7) Uani d . 1 1
H H20A -0.0583 -0.0424 0.0794 0.078 Uiso calc R 1 1
C C20B 0.5143(2) 0.7287(2) 0.10750(15) 0.0689(7) Uani d . 1 1
H H20B 0.4511 0.7546 0.0739 0.083 Uiso calc R 1 1
C C21A 0.1108(3) -0.1056(2) 0.11164(15) 0.0662(7) Uani d . 1 1
C C21B 0.6248(2) 0.7937(2) 0.10268(17) 0.0757(8) Uani d . 1 1
C C22A 0.2031(2) -0.0902(2) 0.16063(16) 0.0735(8) Uani d . 1 1
H H22A 0.2764 -0.1359 0.1605 0.088 Uiso calc R 1 1
C C22B 0.7141(2) 0.7521(2) 0.15385(18) 0.0873(9) Uani d . 1 1
H H22B 0.7899 0.7945 0.1527 0.105 Uiso calc R 1 1
C C23A 0.1904(2) -0.0082(2) 0.21062(14) 0.0631(7) Uani d . 1 1
H H23A 0.2549 0.0000 0.2434 0.076 Uiso calc R 1 1
C C23B 0.6951(2) 0.6490(2) 0.20716(15) 0.0672(7) Uani d . 1 1
H H23B 0.7582 0.6232 0.2408 0.081 Uiso calc R 1 1
C C24A 0.1234(3) -0.1974(3) 0.05885(18) 0.1032(11) Uani d . 1 1
H H24A 0.0436 -0.2389 0.0607 0.155 Uiso calc R 1 1
H H24B 0.1889 -0.2524 0.0760 0.155 Uiso calc R 1 1
H H24C 0.1457 -0.1591 0.0063 0.155 Uiso calc R 1 1
C C24B 0.6486(3) 0.9056(3) 0.0430(2) 0.1278(14) Uani d . 1 1
H H24D 0.5799 0.9162 0.0088 0.192 Uiso calc R 1 1
H H24E 0.7277 0.8988 0.0130 0.192 Uiso calc R 1 1
H H24F 0.6531 0.9724 0.0693 0.192 Uiso calc R 1 1
N N1A 0.17108(15) 0.22916(15) 0.26704(10) 0.0496(5) Uani d . 1 1
N N1B 0.66769(15) 0.38776(15) 0.27005(10) 0.0493(5) Uani d . 1 1
O O1A -0.0479(2) 0.1532(2) 0.46437(12) 0.1125(8) Uani d . 1 1
O O1B 0.4475(2) 0.3708(2) 0.46545(12) 0.1167(8) Uani d . 1 1
O O2A 0.29081(15) 0.38296(15) 0.20209(11) 0.0766(5) Uani d . 1 1
O O2B 0.78989(15) 0.26785(16) 0.20523(10) 0.0792(6) Uani d . 1 1

loop_
_atom_site_aniso_label
_atom_site_aniso_U_11
_atom_site_aniso_U_22
_atom_site_aniso_U_33
_atom_site_aniso_U_12
_atom_site_aniso_U_13
_atom_site_aniso_U_23
C1A 0.0691(15) 0.0556(15) 0.0546(16) -0.0053(12) -0.0155(12) -0.0106(12)
C1B 0.0675(15) 0.0546(15) 0.0560(16) 0.0074(12) -0.0123(12) -0.0021(12)
C2A 0.0923(19) 0.080(2) 0.0613(18) 0.0145(16) -0.0129(15) -0.0281(15)
C2B 0.0910(19) 0.0755(19) 0.0538(17) -0.0197(15) -0.0091(14) 0.0088(14)
C3A 0.0815(18) 0.0777(19) 0.0480(16) 0.0174(15) 0.0027(14) -0.0064(14)
C3B 0.0752(18) 0.091(2) 0.0496(17) -0.0203(15) 0.0045(14) -0.0141(15)
C4A 0.0569(14) 0.0553(15) 0.0496(15) 0.0052(11) 0.0054(11) -0.0007(12)
C4B 0.0530(13) 0.0669(16) 0.0498(15) -0.0043(11) 0.0039(11) -0.0146(13)
C5A 0.0463(12) 0.0448(13) 0.0457(13) -0.0011(9) 0.0007(10) -0.0065(11)
C5B 0.0420(12) 0.0532(14) 0.0487(14) 0.0027(10) -0.0003(10) -0.0138(11)
C6A 0.0624(15) 0.0814(19) 0.0753(19) -0.0104(13) 0.0108(14) 0.0039(15)
C6B 0.0585(15) 0.110(2) 0.083(2) 0.0064(15) 0.0099(14) -0.0417(18)
C7A 0.0594(14) 0.0585(16) 0.0539(16) -0.0055(11) -0.0152(12) -0.0061(13)
C7B 0.0583(14) 0.0611(15) 0.0473(15) 0.0093(11) -0.0104(11) -0.0069(12)
C8A 0.0609(15) 0.0619(17) 0.0667(17) -0.0073(13) -0.0027(13) 0.0076(13)
C8B 0.0599(15) 0.0656(17) 0.0630(17) 0.0120(12) -0.0042(13) -0.0188(13)
C9A 0.0542(15) 0.0771(19) 0.086(2) -0.0043(13) 0.0022(14) 0.0000(17)
C9B 0.0537(14) 0.0768(19) 0.0741(19) 0.0055(13) 0.0004(13) -0.0171(15)
C10A 0.0649(16) 0.0589(17) 0.092(2) -0.0104(13) -0.0176(15) 0.0027(16)
C10B 0.0577(15) 0.0664(17) 0.084(2) 0.0142(13) -0.0157(14) -0.0206(16)
C11A 0.086(2) 0.083(2) 0.077(2) 0.0012(16) -0.0144(17) 0.0248(16)
C11B 0.0786(19) 0.103(2) 0.070(2) 0.0010(17) -0.0097(16) -0.0391(17)
C12A 0.0778(18) 0.097(2) 0.0528(17) 0.0059(16) -0.0081(13) 0.0088(16)
C12B 0.0719(17) 0.107(2) 0.0532(17) -0.0045(16) -0.0018(13) -0.0202(16)
C13A 0.085(2) 0.070(2) 0.166(3) 0.0032(16) -0.020(2) 0.001(2)
C13B 0.0794(19) 0.082(2) 0.136(3) 0.0029(16) -0.0143(18) -0.040(2)
C14A 0.0558(14) 0.0444(14) 0.0570(16) -0.0012(11) -0.0006(12) -0.0053(12)
C14B 0.0526(13) 0.0484(14) 0.0578(16) -0.0002(11) 0.0021(11) -0.0100(12)
C15A 0.0652(15) 0.0558(16) 0.0557(16) -0.0081(11) -0.0087(12) 0.0026(13)
C15B 0.0632(14) 0.0586(15) 0.0526(15) 0.0025(11) 0.0003(12) -0.0186(12)
C16A 0.111(2) 0.0654(19) 0.076(2) -0.0039(16) -0.0194(17) 0.0155(16)
C16B 0.100(2) 0.103(2) 0.0568(18) -0.0139(18) 0.0126(16) -0.0108(17)
C17A 0.110(2) 0.123(3) 0.060(2) -0.006(2) 0.0074(17) -0.0110(19)
C17B 0.106(2) 0.075(2) 0.0696(19) -0.0024(16) -0.0055(16) -0.0301(16)
C18A 0.0457(12) 0.0433(13) 0.0487(14) -0.0048(10) 0.0020(10) -0.0059(11)
C18B 0.0434(12) 0.0448(13) 0.0523(14) 0.0038(10) -0.0021(10) -0.0124(11)
C19A 0.0549(13) 0.0547(15) 0.0610(16) 0.0002(11) -0.0036(12) -0.0128(13)
C19B 0.0542(13) 0.0618(16) 0.0622(16) 0.0004(11) -0.0092(12) -0.0090(14)
C20A 0.0701(16) 0.0656(17) 0.0629(17) -0.0116(13) -0.0086(13) -0.0184(14)
C20B 0.0656(16) 0.0656(18) 0.0734(19) 0.0127(13) -0.0210(13) 0.0009(15)
C21A 0.0795(18) 0.0570(16) 0.0638(18) -0.0051(14) 0.0076(14) -0.0204(13)
C21B 0.0747(17) 0.0571(17) 0.088(2) 0.0014(14) -0.0151(15) 0.0117(15)
C22A 0.0673(17) 0.0725(19) 0.086(2) 0.0148(13) 0.0004(15) -0.0308(16)
C22B 0.0638(16) 0.0688(19) 0.117(3) -0.0151(13) -0.0227(16) 0.0273(18)
C23A 0.0545(14) 0.0678(17) 0.0697(18) 0.0053(12) -0.0036(12) -0.0196(14)
C23B 0.0530(14) 0.0607(16) 0.0824(19) -0.0025(12) -0.0193(13) 0.0092(14)
C24A 0.133(3) 0.085(2) 0.102(3) 0.0090(19) -0.001(2) -0.049(2)
C24B 0.126(3) 0.086(2) 0.153(3) -0.016(2) -0.048(2) 0.050(2)
N1A 0.0550(11) 0.0465(11) 0.0467(12) -0.0049(8) -0.0083(9) -0.0045(9)
N1B 0.0522(11) 0.0483(11) 0.0478(12) 0.0059(8) -0.0029(9) -0.0092(9)
O1A 0.1181(16) 0.147(2) 0.0728(14) 0.0047(14) 0.0338(13) -0.0354(14)
O1B 0.1148(16) 0.150(2) 0.0722(15) -0.0259(14) 0.0368(13) 0.0034(14)
O2A 0.0700(11) 0.0646(11) 0.0909(14) -0.0230(9) -0.0138(9) 0.0031(10)
O2B 0.0688(11) 0.0805(13) 0.0948(14) 0.0267(10) -0.0071(9) -0.0332(11)

loop_
_atom_type_symbol
_atom_type_description
_atom_type_scat_dispersion_real
_atom_type_scat_dispersion_imag
_atom_type_scat_source
C C 0.0033 0.0016 'International Tables Vol C Tables 4.2.6.8 and 6.1.1.4'
H H 0.0000 0.0000 'International Tables Vol C Tables 4.2.6.8 and 6.1.1.4'
N N 0.0061 0.0033 'International Tables Vol C Tables 4.2.6.8 and 6.1.1.4'
O O 0.0106 0.0060 'International Tables Vol C Tables 4.2.6.8 and 6.1.1.4'

loop_
_geom_angle_atom_site_label_1
_geom_angle_atom_site_label_2
_geom_angle_atom_site_label_3
_geom_angle_site_symmetry_1
_geom_angle
N1A C1A C7A . 112.45(18)
N1A C1A C2A . 108.28(18)
C7A C1A C2A . 116.9(2)
N1A C1A H1A . 106.2
C7A C1A H1A . 106.2
C2A C1A H1A . 106.2
N1B C1B C7B . 112.72(19)
N1B C1B C2B . 107.62(18)
C7B C1B C2B . 117.1(2)
N1B C1B H1B . 106.2
C7B C1B H1B . 106.2
C2B C1B H1B . 106.2
C3A C2A C1A . 114.4(2)
C3A C2A H2A1 . 108.7
C1A C2A H2A1 . 108.7
C3A C2A H2A2 . 108.7
C1A C2A H2A2 . 108.7
H2A1 C2A H2A2 . 107.6
C3B C2B C1B . 114.3(2)
C3B C2B H2B1 . 108.7
C1B C2B H2B1 . 108.7
C3B C2B H2B2 . 108.7
C1B C2B H2B2 . 108.7
H2B1 C2B H2B2 . 107.6
O1A C3A C2A . 121.0(2)
O1A C3A C4A . 123.0(3)
C2A C3A C4A . 116.00(19)
O1B C3B C2B . 120.9(3)
O1B C3B C4B . 122.6(3)
C2B C3B C4B . 116.46(19)
C3A C4A C6A . 112.08(19)
C3A C4A C5A . 111.48(18)
C6A C4A C5A . 111.3(2)
C3A C4A H4A . 107.2
C6A C4A H4A . 107.2
C5A C4A H4A . 107.2
C3B C4B C6B . 112.18(19)
C3B C4B C5B . 111.23(19)
C6B C4B C5B . 111.4(2)
C3B C4B H4B . 107.2
C6B C4B H4B . 107.2
C5B C4B H4B . 107.2
N1A C5A C18A . 112.76(15)
N1A C5A C4A . 111.62(18)
C18A C5A C4A . 110.06(17)
N1A C5A H5A . 107.4
C18A C5A H5A . 107.4
C4A C5A H5A . 107.4
N1B C5B C18B . 112.55(15)
N1B C5B C4B . 111.12(17)
C18B C5B C4B . 110.95(18)
N1B C5B H5B . 107.3
C18B C5B H5B . 107.3
C4B C5B H5B . 107.3
C4A C6A H6A1 . 109.5
C4A C6A H6A2 . 109.5
H6A1 C6A H6A2 . 109.5
C4A C6A H6A3 . 109.5
H6A1 C6A H6A3 . 109.5
H6A2 C6A H6A3 . 109.5
C4B C6B H6B1 . 109.5
C4B C6B H6B2 . 109.5
H6B1 C6B H6B2 . 109.5
C4B C6B H6B3 . 109.5
H6B1 C6B H6B3 . 109.5
H6B2 C6B H6B3 . 109.5
C12A C7A C8A . 117.0(2)
C12A C7A C1A . 124.8(2)
C8A C7A C1A . 118.3(2)
C12B C7B C8B . 116.8(2)
C12B C7B C1B . 124.4(2)
C8B C7B C1B . 118.8(2)
C9A C8A C7A . 120.9(2)
C9A C8A H8A . 119.5
C7A C8A H8A . 119.5
C9B C8B C7B . 121.8(2)
C9B C8B H8B . 119.1
C7B C8B H8B . 119.1
C10A C9A C8A . 122.2(2)
C10A C9A H9A . 118.9
C8A C9A H9A . 118.9
C10B C9B C8B . 121.2(2)
C10B C9B H9B . 119.4
C8B C9B H9B . 119.4
C11A C10A C9A . 116.4(3)
C11A C10A C13A . 121.4(3)
C9A C10A C13A . 122.1(3)
C11B C10B C9B . 116.9(2)
C11B C10B C13B . 121.4(3)
C9B C10B C13B . 121.7(2)
C10A C11A C12A . 122.2(3)
C10A C11A H11A . 118.9
C12A C11A H11A . 118.9
C10B C11B C12B . 121.8(3)
C10B C11B H11B . 119.1
C12B C11B H11B . 119.1
C7A C12A C11A . 121.2(2)
C7A C12A H12A . 119.4
C11A C12A H12A . 119.4
C7B C12B C11B . 121.5(2)
C7B C12B H12B . 119.2
C11B C12B H12B . 119.2
C10A C13A H13A . 109.5
C10A C13A H13B . 109.5
H13A C13A H13B . 109.5
C10A C13A H13C . 109.5
H13A C13A H13C . 109.5
H13B C13A H13C . 109.5
C10B C13B H13D . 109.5
C10B C13B H13E . 109.5
H13D C13B H13E . 109.5
C10B C13B H13F . 109.5
H13D C13B H13F . 109.5
H13E C13B H13F . 109.5
O2A C14A N1A 1 121.2(2)
O2A C14A N1A . 121.2(2)
O2A C14A C15A 1 119.4(2)
O2A C14A C15A . 119.4(2)
N1A C14A C15A . 119.3(2)
O2B C14B N1B . 121.9(2)
O2B C14B C15B . 119.8(2)
N1B C14B C15B . 118.29(19)
C14A C15A C16A . 117.1(2)
C14A C15A C17A . 117.6(2)
C16A C15A C17A . 58.24(17)
C14A C15A H15A . 117.0
C16A C15A H15A . 117.0
C17A C15A H15A . 117.0
C14B C15B C16B . 117.8(2)
C14B C15B C17B . 116.7(2)
C16B C15B C17B . 58.50(16)
C14B C15B H15B . 117.0
C16B C15B H15B . 117.0
C17B C15B H15B . 117.0
C17A C16A C15A . 61.10(18)
C17A C16A H16A . 117.7
C15A C16A H16A . 117.7
C17A C16A H16B . 117.7
C15A C16A H16B . 117.7
H16A C16A H16B . 114.8
C17B C16B C15B . 60.81(16)
C17B C16B H16C . 117.7
C15B C16B H16C . 117.7
C17B C16B H16D . 117.7
C15B C16B H16D . 117.7
H16C C16B H16D . 114.8
C16A C17A C15A . 60.66(17)
C16A C17A H17A . 117.7
C15A C17A H17A . 117.7
C16A C17A H17B . 117.7
C15A C17A H17B . 117.7
H17A C17A H17B . 114.8
C16B C17B C15B . 60.69(16)
C16B C17B H17C . 117.7
C15B C17B H17C . 117.7
C16B C17B H17D . 117.7
C15B C17B H17D . 117.7
H17C C17B H17D . 114.8
C19A C18A C23A . 117.8(2)
C19A C18A C5A . 120.37(19)
C23A C18A C5A . 121.8(2)
C19B C18B C23B . 117.5(2)
C19B C18B C5B . 120.83(19)
C23B C18B C5B . 121.7(2)
C18A C19A C20A . 120.7(2)
C18A C19A H19A . 119.6
C20A C19A H19A . 119.6
C18B C19B C20B . 121.1(2)
C18B C19B H19B . 119.4
C20B C19B H19B . 119.4
C21A C20A C19A . 121.9(2)
C21A C20A H20A . 119.1
C19A C20A H20A . 119.1
C21B C20B C19B . 121.8(2)
C21B C20B H20B . 119.1
C19B C20B H20B . 119.1
C22A C21A C20A . 117.2(2)
C22A C21A C24A . 121.5(3)
C20A C21A C24A . 121.3(3)
C22B C21B C20B . 116.7(2)
C22B C21B C24B . 121.3(3)
C20B C21B C24B . 122.0(3)
C21A C22A C23A . 121.7(2)
C21A C22A H22A . 119.1
C23A C22A H22A . 119.1
C21B C22B C23B . 121.9(2)
C21B C22B H22B . 119.1
C23B C22B H22B . 119.1
C18A C23A C22A . 120.7(2)
C18A C23A H23A . 119.6
C22A C23A H23A . 119.6
C18B C23B C22B . 121.1(2)
C18B C23B H23B . 119.5
C22B C23B H23B . 119.5
C21A C24A H24A . 109.5
C21A C24A H24B . 109.5
H24A C24A H24B . 109.5
C21A C24A H24C . 109.5
H24A C24A H24C . 109.5
H24B C24A H24C . 109.5
C21B C24B H24D . 109.5
C21B C24B H24E . 109.5
H24D C24B H24E . 109.5
C21B C24B H24F . 109.5
H24D C24B H24F . 109.5
H24E C24B H24F . 109.5
C14A N1A C1A . 117.82(18)
C14A N1A C5A . 121.97(19)
C1A N1A C5A . 119.75(17)
C14B N1B C1B . 117.74(18)
C14B N1B C5B . 121.91(19)
C1B N1B C5B . 120.12(16)

loop_
_geom_bond_atom_site_label_1
_geom_bond_atom_site_label_2
_geom_bond_site_symmetry_2
_geom_bond_distance
C1A N1A . 1.471(3)
C1A C7A . 1.523(3)
C1A C2A . 1.524(3)
C1A H1A . 0.9800
C1B N1B . 1.476(3)
C1B C7B . 1.515(3)
C1B C2B . 1.523(3)
C1B H1B . 0.9800
C2A C3A . 1.494(3)
C2A H2A1 . 0.9700
C2A H2A2 . 0.9700
C2B C3B . 1.487(3)
C2B H2B1 . 0.9700
C2B H2B2 . 0.9700
C3A O1A . 1.202(3)
C3A C4A . 1.497(3)
C3B O1B . 1.206(3)
C3B C4B . 1.506(4)
C4A C6A . 1.521(3)
C4A C5A . 1.536(3)
C4A H4A . 0.9800
C4B C6B . 1.517(3)
C4B C5B . 1.536(3)
C4B H4B . 0.9800
C5A N1A . 1.479(2)
C5A C18A . 1.514(3)
C5A H5A . 0.9800
C5B N1B . 1.484(2)
C5B C18B . 1.512(3)
C5B H5B . 0.9800
C6A H6A1 . 0.9600
C6A H6A2 . 0.9600
C6A H6A3 . 0.9600
C6B H6B1 . 0.9600
C6B H6B2 . 0.9600
C6B H6B3 . 0.9600
C7A C12A . 1.375(3)
C7A C8A . 1.382(3)
C7B C12B . 1.366(3)
C7B C8B . 1.382(3)
C8A C9A . 1.379(3)
C8A H8A . 0.9300
C8B C9B . 1.379(3)
C8B H8B . 0.9300
C9A C10A . 1.372(4)
C9A H9A . 0.9300
C9B C10B . 1.374(3)
C9B H9B . 0.9300
C10A C11A . 1.369(3)
C10A C13A . 1.513(4)
C10B C11B . 1.374(3)
C10B C13B . 1.507(3)
C11A C12A . 1.376(3)
C11A H11A . 0.9300
C11B C12B . 1.380(4)
C11B H11B . 0.9300
C12A H12A . 0.9300
C12B H12B . 0.9300
C13A H13A . 0.9600
C13A H13B . 0.9600
C13A H13C . 0.9600
C13B H13D . 0.9600
C13B H13E . 0.9600
C13B H13F . 0.9600
C14A O2A 1 1.233(2)
C14A O2A . 1.233(2)
C14A N1A . 1.360(3)
C14A C15A . 1.473(3)
C14B O2B . 1.230(2)
C14B N1B . 1.359(3)
C14B C15B . 1.475(3)
C15A C16A . 1.482(3)
C15A C17A . 1.488(3)
C15A H15A . 0.9800
C15B C16B . 1.493(3)
C15B C17B . 1.495(3)
C15B H15B . 0.9800
C16A C17A . 1.445(4)
C16A H16A . 0.9700
C16A H16B . 0.9700
C16B C17B . 1.460(3)
C16B H16C . 0.9700
C16B H16D . 0.9700
C17A H17A . 0.9700
C17A H17B . 0.9700
C17B H17C . 0.9700
C17B H17D . 0.9700
C18A C19A . 1.370(3)
C18A C23A . 1.380(3)
C18B C19B . 1.368(3)
C18B C23B . 1.368(3)
C19A C20A . 1.384(3)
C19A H19A . 0.9300
C19B C20B . 1.380(3)
C19B H19B . 0.9300
C20A C21A . 1.371(3)
C20A H20A . 0.9300
C20B C21B . 1.370(3)
C20B H20B . 0.9300
C21A C22A . 1.365(4)
C21A C24A . 1.510(3)
C21B C22B . 1.367(4)
C21B C24B . 1.518(4)
C22A C23A . 1.386(3)
C22A H22A . 0.9300
C22B C23B . 1.380(3)
C22B H22B . 0.9300
C23A H23A . 0.9300
C23B H23B . 0.9300
C24A H24A . 0.9600
C24A H24B . 0.9600
C24A H24C . 0.9600
C24B H24D . 0.9600
C24B H24E . 0.9600
C24B H24F . 0.9600

loop_
_geom_hbond_atom_site_label_D
_geom_hbond_atom_site_label_H
_geom_hbond_atom_site_label_A
_geom_hbond_site_symmetry_A
_geom_hbond_distance_DH
_geom_hbond_distance_HA
_geom_hbond_distance_DA
_geom_hbond_angle_DHA
C23A H23A Cg1 . 0.93 2.86 3.787(3) 173
C23B H23B Cg2 . 0.93 2.85 3.777(3) 173
C5A H5A O2B 1_455 0.98 2.41 3.366(3) 166
C5B H5B O2A . 0.98 2.42 3.381(3) 166
C19A H19A O2B 1_455 0.93 2.59 3.435(3) 151

loop_
_geom_torsion_atom_site_label_1
_geom_torsion_atom_site_label_2
_geom_torsion_atom_site_label_3
_geom_torsion_atom_site_label_4
_geom_torsion_site_symmetry_1
_geom_torsion
N1A C1A C2A C3A . 47.4(3)
C7A C1A C2A C3A . -80.8(3)
N1B C1B C2B C3B . -47.6(3)
C7B C1B C2B C3B . 80.6(3)
C1A C2A C3A O1A . -179.8(2)
C1A C2A C3A C4A . -0.4(3)
C1B C2B C3B O1B . 179.8(2)
C1B C2B C3B C4B . 0.3(3)
O1A C3A C4A C6A . 7.1(4)
C2A C3A C4A C6A . -172.2(2)
O1A C3A C4A C5A . 132.6(3)
C2A C3A C4A C5A . -46.7(3)
O1B C3B C4B C6B . -6.8(4)
C2B C3B C4B C6B . 172.7(2)
O1B C3B C4B C5B . -132.4(3)
C2B C3B C4B C5B . 47.1(3)
C3A C4A C5A N1A . 44.4(2)
C6A C4A C5A N1A . 170.28(17)
C3A C4A C5A C18A . 170.35(18)
C6A C4A C5A C18A . -63.7(2)
C3B C4B C5B N1B . -43.7(2)
C6B C4B C5B N1B . -169.65(18)
C3B C4B C5B C18B . -169.69(18)
C6B C4B C5B C18B . 64.3(2)
N1A C1A C7A C12A . -118.7(3)
C2A C1A C7A C12A . 7.4(4)
N1A C1A C7A C8A . 61.2(3)
C2A C1A C7A C8A . -172.7(2)
N1B C1B C7B C12B . 118.2(3)
C2B C1B C7B C12B . -7.5(3)
N1B C1B C7B C8B . -61.9(3)
C2B C1B C7B C8B . 172.4(2)
C12A C7A C8A C9A . 1.1(4)
C1A C7A C8A C9A . -178.8(2)
C12B C7B C8B C9B . -1.8(4)
C1B C7B C8B C9B . 178.3(2)
C7A C8A C9A C10A . 0.9(4)
C7B C8B C9B C10B . -0.3(4)
C8A C9A C10A C11A . -1.9(4)
C8A C9A C10A C13A . 177.3(3)
C8B C9B C10B C11B . 2.0(4)
C8B C9B C10B C13B . -177.4(2)
C9A C10A C11A C12A . 1.0(4)
C13A C10A C11A C12A . -178.2(3)
C9B C10B C11B C12B . -1.5(4)
C13B C10B C11B C12B . 177.9(3)
C8A C7A C12A C11A . -2.0(4)
C1A C7A C12A C11A . 177.9(2)
C10A C11A C12A C7A . 1.0(5)
C8B C7B C12B C11B . 2.3(4)
C1B C7B C12B C11B . -177.8(2)
C10B C11B C12B C7B . -0.7(4)
O2A C14A C15A C16A 1 -26.0(3)
O2A C14A C15A C16A . -26.0(3)
N1A C14A C15A C16A . 153.0(2)
O2A C14A C15A C17A 1 40.4(3)
O2A C14A C15A C17A . 40.4(3)
N1A C14A C15A C17A . -140.5(2)
O2B C14B C15B C16B . -41.4(3)
N1B C14B C15B C16B . 139.6(2)
O2B C14B C15B C17B . 25.2(3)
N1B C14B C15B C17B . -153.8(2)
C14A C15A C16A C17A . 107.2(2)
C14B C15B C16B C17B . 105.9(3)
C14A C15A C17A C16A . -106.3(3)
C14B C15B C17B C16B . -107.6(2)
N1A C5A C18A C19A . -129.1(2)
C4A C5A C18A C19A . 105.6(2)
N1A C5A C18A C23A . 54.4(3)
C4A C5A C18A C23A . -70.9(2)
N1B C5B C18B C19B . 130.0(2)
C4B C5B C18B C19B . -104.7(2)
N1B C5B C18B C23B . -52.0(3)
C4B C5B C18B C23B . 73.2(2)
C23A C18A C19A C20A . 0.6(3)
C5A C18A C19A C20A . -176.07(19)
C23B C18B C19B C20B . 0.5(3)
C5B C18B C19B C20B . 178.6(2)
C18A C19A C20A C21A . 0.4(4)
C18B C19B C20B C21B . -0.1(4)
C19A C20A C21A C22A . -1.2(4)
C19A C20A C21A C24A . 178.2(2)
C19B C20B C21B C22B . -0.5(4)
C19B C20B C21B C24B . 178.6(3)
C20A C21A C22A C23A . 1.1(4)
C24A C21A C22A C23A . -178.3(2)
C20B C21B C22B C23B . 0.8(5)
C24B C21B C22B C23B . -178.4(3)
C19A C18A C23A C22A . -0.7(3)
C5A C18A C23A C22A . 175.9(2)
C21A C22A C23A C18A . -0.1(4)
C19B C18B C23B C22B . -0.2(4)
C5B C18B C23B C22B . -178.3(2)
C21B C22B C23B C18B . -0.4(4)
O2A C14A N1A C1A 1 9.3(3)
O2A C14A N1A C1A . 9.3(3)
C15A C14A N1A C1A . -169.75(18)
O2A C14A N1A C5A 1 -178.56(18)
O2A C14A N1A C5A . -178.56(18)
C15A C14A N1A C5A . 2.4(3)
C7A C1A N1A C14A . -107.7(2)
C2A C1A N1A C14A . 121.7(2)
C7A C1A N1A C5A . 80.0(2)
C2A C1A N1A C5A . -50.7(3)
C18A C5A N1A C14A . 68.3(2)
C4A C5A N1A C14A . -167.24(17)
C18A C5A N1A C1A . -119.7(2)
C4A C5A N1A C1A . 4.8(2)
O2B C14B N1B C1B . -10.3(3)
C15B C14B N1B C1B . 168.65(19)
O2B C14B N1B C5B . 175.21(19)
C15B C14B N1B C5B . -5.8(3)
C7B C1B N1B C14B . 106.7(2)
C2B C1B N1B C14B . -122.6(2)
C7B C1B N1B C5B . -78.8(2)
C2B C1B N1B C5B . 51.9(3)
C18B C5B N1B C14B . -66.5(2)
C4B C5B N1B C14B . 168.39(19)
C18B C5B N1B C1B . 119.2(2)
C4B C5B N1B C1B . -5.9(3)
